data_7117678
loop_
_publ_author_name
'Santosh J. Gharpure'
'V. Prasath'
'Vinod Kumar'

_publ_section_title
;
 Stereoselective synthesis of 2,3-disubstituted indoline, pyrrolidine and
 cyclic ether-fused 1,2-dihydroquinoline derivatives using alkyne iminium
 ion cyclization of vinylogous carbamates: switch of regioselectivity
 using an internal hydroxy group as a nucleophile
;
_journal_name_full Chem.Commun.
_journal_page_first 13623
_journal_paper_doi 10.1039/C5cc05292K
_journal_volume 51
_journal_year 2015
_chemical_formula_moiety 'C27 H27 N O5 S'
_chemical_formula_sum 'C27 H27 N O5 S'
_chemical_formula_weight 477.57
_space_group_IT_number 2
_symmetry_cell_setting triclinic
_symmetry_Int_Tables_number 2
_symmetry_space_group_name_Hall '-P 1'
_symmetry_space_group_name_H-M 'P -1'
_atom_sites_solution_hydrogens geom
_atom_sites_solution_primary direct
_atom_sites_solution_secondary difmap
_audit_update_record
;
2015-06-25 deposited with the CCDC.
2015-07-20 downloaded from the CCDC.
;
_cell_angle_alpha 99.142(9)
_cell_angle_beta 109.67(4)
_cell_angle_gamma 102.46(2)
_cell_formula_units_Z 2
_cell_length_a 9.687(13)
_cell_length_b 10.731(8)
_cell_length_c 12.624(12)
_cell_measurement_reflns_used 1251
_cell_measurement_temperature 100
_cell_measurement_theta_max 68.70
_cell_measurement_theta_min 7.00
_cell_volume 1168(2)
_computing_cell_refinement 'CrystalClear-SM Expert 2.1 b28'
_computing_data_collection 'CrystalClear-SM Expert 2.1 b28 (Rigaku, 2013)'
_computing_data_reduction 'CrystalClear-SM Expert 2.1 b28'
_computing_molecular_graphics 'CrystalStructure 4.0'
_computing_publication_material 'CrystalStructure 4.0 (Rigaku, 2010)'
_computing_structure_refinement 'SHELXL97 (Sheldrick, 2008)'
_computing_structure_solution 'SHELXS97 (Sheldrick, 2008)'
_diffrn_ambient_temperature 100
_diffrn_detector_area_resol_mean 7.111
_diffrn_measured_fraction_theta_full 0.965
_diffrn_measured_fraction_theta_max 0.965
_diffrn_measurement_device_type 'Rigaku Saturn724'
_diffrn_measurement_method \w
_diffrn_radiation_type 'Cu K\a'
_diffrn_radiation_wavelength 1.54187
_diffrn_reflns_av_R_equivalents 0.1085
_diffrn_reflns_limit_h_max 11
_diffrn_reflns_limit_h_min -10
_diffrn_reflns_limit_k_max 12
_diffrn_reflns_limit_k_min -11
_diffrn_reflns_limit_l_max 14
_diffrn_reflns_limit_l_min -14
_diffrn_reflns_number 8748
_diffrn_reflns_theta_full 65.00
_diffrn_reflns_theta_max 65.00
_diffrn_standards_interval_count .
_diffrn_standards_number 0
_exptl_absorpt_coefficient_mu 1.561
_exptl_absorpt_correction_T_max 0.732
_exptl_absorpt_correction_T_min 0.489
_exptl_absorpt_correction_type numerical
_exptl_absorpt_process_details 'NUMABS (Rigaku, 1999)'
_exptl_crystal_colour colorless
_exptl_crystal_density_diffrn 1.358
_exptl_crystal_density_method 'not measured'
_exptl_crystal_description prism
_exptl_crystal_F_000 504.00
_exptl_crystal_size_max 0.200
_exptl_crystal_size_mid 0.200
_exptl_crystal_size_min 0.200
_refine_diff_density_max 0.360
_refine_diff_density_min -0.460
_refine_ls_extinction_method none
_refine_ls_goodness_of_fit_ref 0.986
_refine_ls_hydrogen_treatment constr
_refine_ls_number_parameters 307
_refine_ls_number_reflns 3834
_refine_ls_number_restraints 0
_refine_ls_R_factor_gt 0.0524
_refine_ls_shift/su_max 0.000
_refine_ls_structure_factor_coef Fsqd
_refine_ls_weighting_details 'w = 1/[\s^2^(Fo^2^)+(0.0741P)^2^+0.0000P] where P=(Fo^2^+2Fc^2^)/3'
_refine_ls_weighting_scheme calc
_refine_ls_wR_factor_ref 0.1549
_reflns_number_gt 2759
_reflns_number_total 3835
_reflns_threshold_expression F^2^>2.0\s(F^2^)
_cod_data_source_file c5cc05292k2.cif
_cod_data_source_block SJG-VPS-NTS-CYS-4
_cod_original_cell_volume 1168(3)
_cod_database_code 7117678

loop_
_symmetry_equiv_pos_site_id
_symmetry_equiv_pos_as_xyz
1 +X,+Y,+Z
2 -X,-Y,-Z

loop_
_atom_site_label
_atom_site_type_symbol
_atom_site_fract_x
_atom_site_fract_y
_atom_site_fract_z
_atom_site_U_iso_or_equiv
_atom_site_adp_type
_atom_site_occupancy
_atom_site_symmetry_multiplicity
_atom_site_calc_flag
_atom_site_refinement_flags
_atom_site_disorder_assembly
_atom_site_disorder_group
S1 S 0.34278(8) 0.85509(7) 0.21843(6) 0.0177(3) Uani 1.0 2 d . . .
O2 O 0.3211(3) 0.9392(2) 0.14064(16) 0.0229(5) Uani 1.0 2 d . . .
O3 O 0.5563(2) 0.7597(2) 0.64934(16) 0.0189(5) Uani 1.0 2 d . . .
O4 O 0.6572(3) 0.6029(2) 0.26072(16) 0.0223(5) Uani 1.0 2 d . . .
O5 O 0.2687(2) 0.8553(2) 0.29943(16) 0.0217(5) Uani 1.0 2 d . . .
O6 O 0.6541(3) 0.6585(3) 0.53462(18) 0.0276(6) Uani 1.0 2 d . . .
N8 N 0.5283(3) 0.8959(3) 0.29740(19) 0.0175(6) Uani 1.0 2 d . . .
C1 C 0.1467(4) 0.2940(4) -0.0705(3) 0.0294(8) Uani 1.0 2 d . . .
C2 C 0.1969(4) 0.4326(4) 0.0038(3) 0.0244(7) Uani 1.0 2 d . . .
C3 C 0.1492(4) 0.4643(3) 0.0939(3) 0.0222(7) Uani 1.0 2 d . . .
C4 C 0.1956(4) 0.5921(4) 0.1612(3) 0.0219(7) Uani 1.0 2 d . . .
C5 C 0.2895(4) 0.6907(3) 0.1363(3) 0.0202(7) Uani 1.0 2 d . . .
C6 C 0.3396(4) 0.6613(4) 0.0466(3) 0.0221(7) Uani 1.0 2 d . . .
C7 C 0.2946(4) 0.5332(4) -0.0181(3) 0.0253(8) Uani 1.0 2 d . . .
C8 C 0.9295(4) 0.5352(3) 0.3403(3) 0.0204(7) Uani 1.0 2 d . . .
C9 C 1.0655(4) 0.5029(4) 0.3815(3) 0.0225(7) Uani 1.0 2 d . . .
C10 C 1.1946(4) 0.5954(4) 0.4696(3) 0.0224(7) Uani 1.0 2 d . . .
C11 C 1.1837(4) 0.7175(4) 0.5157(3) 0.0236(7) Uani 1.0 2 d . . .
C12 C 1.0478(4) 0.7494(3) 0.4759(3) 0.0205(7) Uani 1.0 2 d . . .
C13 C 0.9181(4) 0.6579(3) 0.3867(3) 0.0198(7) Uani 1.0 2 d . . .
C14 C 0.7670(4) 0.6847(3) 0.3395(3) 0.0181(7) Uani 1.0 2 d . . .
C15 C 0.7487(3) 0.8191(3) 0.3859(3) 0.0158(7) Uani 1.0 2 d . . .
C16 C 0.7778(4) 0.9102(3) 0.3107(3) 0.0176(7) Uani 1.0 2 d . . .
C17 C 0.9092(3) 0.9567(3) 0.2900(3) 0.0185(7) Uani 1.0 2 d . . .
C18 C 0.9077(4) 1.0360(3) 0.2122(3) 0.0206(7) Uani 1.0 2 d . . .
C19 C 0.7733(4) 1.0660(4) 0.1562(3) 0.0260(8) Uani 1.0 2 d . . .
C20 C 0.6416(4) 1.0227(4) 0.1770(3) 0.0239(7) Uani 1.0 2 d . . .
C21 C 0.6442(3) 0.9447(3) 0.2551(3) 0.0169(7) Uani 1.0 2 d . . .
C22 C 1.0486(4) 1.0879(4) 0.1878(3) 0.0318(8) Uani 1.0 2 d . . .
C23 C 0.5816(3) 0.8071(3) 0.3750(3) 0.0175(7) Uani 1.0 2 d . . .
C24 C 0.5678(4) 0.8461(3) 0.4916(3) 0.0190(7) Uani 1.0 2 d . . .
C25 C 0.5987(3) 0.7445(3) 0.5585(3) 0.0179(7) Uani 1.0 2 d . . .
C26 C 0.5755(4) 0.6619(3) 0.7176(3) 0.0217(7) Uani 1.0 2 d . . .
C27 C 0.5320(4) 0.7051(4) 0.8192(3) 0.0253(8) Uani 1.0 2 d . . .
H1A H 0.2356 0.2709 -0.0789 0.0353 Uiso 1.0 2 calc R . .
H1B H 0.0714 0.2880 -0.1473 0.0353 Uiso 1.0 2 calc R . .
H1C H 0.1003 0.2329 -0.0336 0.0353 Uiso 1.0 2 calc R . .
H3 H 0.0834 0.3969 0.1098 0.0266 Uiso 1.0 2 calc R . .
H4 H 0.1636 0.6122 0.2236 0.0263 Uiso 1.0 2 calc R . .
H6 H 0.4043 0.7291 0.0303 0.0265 Uiso 1.0 2 calc R . .
H7 H 0.3302 0.5126 -0.0784 0.0303 Uiso 1.0 2 calc R . .
H8 H 0.8427 0.4729 0.2796 0.0244 Uiso 1.0 2 calc R . .
H9 H 1.0712 0.4185 0.3502 0.0270 Uiso 1.0 2 calc R . .
H10 H 1.2889 0.5748 0.4974 0.0268 Uiso 1.0 2 calc R . .
H11 H 1.2710 0.7800 0.5757 0.0283 Uiso 1.0 2 calc R . .
H12 H 1.0420 0.8332 0.5087 0.0246 Uiso 1.0 2 calc R . .
H15 H 0.8215 0.8583 0.4686 0.0190 Uiso 1.0 2 calc R . .
H17 H 0.9998 0.9345 0.3286 0.0222 Uiso 1.0 2 calc R . .
H19 H 0.7716 1.1180 0.1018 0.0312 Uiso 1.0 2 calc R . .
H20 H 0.5516 1.0458 0.1387 0.0287 Uiso 1.0 2 calc R . .
H22A H 1.0791 1.0137 0.1562 0.0382 Uiso 1.0 2 calc R . .
H22B H 1.1322 1.1426 0.2601 0.0382 Uiso 1.0 2 calc R . .
H22C H 1.0260 1.1410 0.1313 0.0382 Uiso 1.0 2 calc R . .
H23 H 0.5173 0.7140 0.3352 0.0210 Uiso 1.0 2 calc R . .
H24A H 0.6422 0.9331 0.5367 0.0228 Uiso 1.0 2 calc R . .
H24B H 0.4636 0.8534 0.4788 0.0228 Uiso 1.0 2 calc R . .
H26A H 0.6830 0.6590 0.7456 0.0260 Uiso 1.0 2 calc R . .
H26B H 0.5081 0.5731 0.6699 0.0260 Uiso 1.0 2 calc R . .
H27A H 0.4275 0.7126 0.7900 0.0303 Uiso 1.0 2 calc R . .
H27B H 0.6031 0.7909 0.8678 0.0303 Uiso 1.0 2 calc R . .
H27C H 0.5373 0.6398 0.8655 0.0303 Uiso 1.0 2 calc R . .

loop_
_atom_site_aniso_label
_atom_site_aniso_U_11
_atom_site_aniso_U_22
_atom_site_aniso_U_33
_atom_site_aniso_U_12
_atom_site_aniso_U_13
_atom_site_aniso_U_23
S1 0.0135(4) 0.0200(5) 0.0147(4) 0.0042(3) 0.0012(3) 0.0012(3)
O2 0.0203(12) 0.0238(13) 0.0193(11) 0.0059(9) 0.0013(9) 0.0054(9)
O3 0.0131(10) 0.0235(12) 0.0192(10) 0.0048(9) 0.0047(8) 0.0066(9)
O4 0.0165(11) 0.0197(12) 0.0196(10) -0.0006(9) 0.0010(9) -0.0042(9)
O5 0.0150(11) 0.0261(13) 0.0194(10) 0.0049(9) 0.0040(8) 0.0001(9)
O6 0.0330(13) 0.0286(14) 0.0255(11) 0.0152(11) 0.0114(10) 0.0097(10)
N8 0.0123(12) 0.0192(14) 0.0157(12) 0.0037(10) 0.0002(10) 0.0027(10)
C1 0.0322(19) 0.0252(19) 0.0219(16) 0.0062(15) 0.0031(14) 0.0012(14)
C2 0.0248(17) 0.0228(18) 0.0157(14) 0.0044(14) -0.0013(12) 0.0017(13)
C3 0.0189(16) 0.0217(18) 0.0169(14) 0.0004(13) -0.0008(12) 0.0053(13)
C4 0.0208(16) 0.0257(18) 0.0164(14) 0.0062(14) 0.0039(12) 0.0056(13)
C5 0.0196(16) 0.0194(17) 0.0159(14) 0.0049(13) 0.0013(12) 0.0023(13)
C6 0.0211(16) 0.0244(18) 0.0165(14) 0.0035(13) 0.0044(12) 0.0034(13)
C7 0.0238(17) 0.029(2) 0.0200(15) 0.0095(14) 0.0063(13) 0.0004(14)
C8 0.0224(16) 0.0200(17) 0.0167(14) 0.0017(13) 0.0082(12) 0.0040(13)
C9 0.0251(17) 0.0216(18) 0.0233(15) 0.0104(14) 0.0098(13) 0.0059(14)
C10 0.0178(16) 0.0286(19) 0.0228(15) 0.0078(14) 0.0074(13) 0.0115(14)
C11 0.0165(16) 0.0266(19) 0.0206(15) 0.0035(13) 0.0008(12) 0.0042(14)
C12 0.0160(15) 0.0201(17) 0.0189(14) 0.0028(13) 0.0010(12) 0.0030(13)
C13 0.0207(16) 0.0190(17) 0.0164(14) 0.0013(13) 0.0064(12) 0.0029(12)
C14 0.0170(15) 0.0179(17) 0.0167(14) 0.0026(13) 0.0045(12) 0.0051(12)
C15 0.0123(14) 0.0192(16) 0.0104(13) 0.0057(12) -0.0019(11) 0.0012(12)
C16 0.0181(16) 0.0120(16) 0.0138(14) 0.0004(12) 0.0007(12) -0.0034(12)
C17 0.0124(15) 0.0180(16) 0.0181(14) 0.0022(12) 0.0010(12) -0.0011(12)
C18 0.0143(15) 0.0146(16) 0.0268(15) 0.0006(12) 0.0048(12) 0.0006(13)
C19 0.0296(18) 0.0194(18) 0.0226(16) 0.0005(14) 0.0064(14) 0.0047(14)
C20 0.0229(17) 0.0232(18) 0.0240(16) 0.0080(14) 0.0059(13) 0.0066(14)
C21 0.0117(14) 0.0151(16) 0.0161(14) -0.0003(12) 0.0006(11) -0.0011(12)
C22 0.0302(19) 0.029(2) 0.0373(19) 0.0050(15) 0.0155(16) 0.0116(16)
C23 0.0151(15) 0.0164(16) 0.0162(14) 0.0011(12) 0.0034(12) 0.0013(12)
C24 0.0184(15) 0.0198(17) 0.0143(14) 0.0056(13) 0.0013(12) 0.0029(12)
C25 0.0101(14) 0.0225(18) 0.0138(14) 0.0023(12) -0.0014(11) 0.0017(12)
C26 0.0185(16) 0.0213(18) 0.0231(15) 0.0010(13) 0.0067(13) 0.0090(13)
C27 0.0221(17) 0.0271(19) 0.0230(15) 0.0022(14) 0.0067(13) 0.0080(14)

loop_
_atom_type_symbol
_atom_type_description
_atom_type_scat_dispersion_real
_atom_type_scat_dispersion_imag
_atom_type_scat_source
C C 0.0181 0.0091
;
International Tables for Crystallography
(1992, Vol. C, Tables 4.2.6.8 and 6.1.1.4)
;
H H 0.0000 0.0000
;
International Tables for Crystallography
(1992, Vol. C, Table 6.1.1.4)
;
N N 0.0311 0.0180
;
International Tables for Crystallography
(1992, Vol. C, Tables 4.2.6.8 and 6.1.1.4)
;
O O 0.0492 0.0322
;
International Tables for Crystallography
(1992, Vol. C, Tables 4.2.6.8 and 6.1.1.4)
;
S S 0.3331 0.5567
;
International Tables for Crystallography
(1992, Vol. C, Tables 4.2.6.8 and 6.1.1.4)
;

loop_
_geom_angle_atom_site_label_1
_geom_angle_atom_site_label_2
_geom_angle_atom_site_label_3
_geom_angle
_geom_angle_publ_flag
_geom_angle_site_symmetry_1
_geom_angle_site_symmetry_2
_geom_angle_site_symmetry_3
O2 S1 O5 119.91(16) yes . . .
O2 S1 N8 107.26(14) yes . . .
O2 S1 C5 108.83(15) yes . . .
O5 S1 N8 105.96(15) yes . . .
O5 S1 C5 107.29(15) yes . . .
N8 S1 C5 106.93(15) yes . . .
C25 O3 C26 115.9(3) yes . . .
S1 N8 C21 123.4(2) yes . . .
S1 N8 C23 116.62(19) yes . . .
C21 N8 C23 109.0(3) yes . . .
C1 C2 C3 121.8(3) yes . . .
C1 C2 C7 119.6(4) yes . . .
C3 C2 C7 118.6(3) yes . . .
C2 C3 C4 121.3(4) yes . . .
C3 C4 C5 119.1(4) yes . . .
S1 C5 C4 119.2(3) yes . . .
S1 C5 C6 120.1(3) yes . . .
C4 C5 C6 120.7(3) yes . . .
C5 C6 C7 119.4(4) yes . . .
C2 C7 C6 120.8(4) yes . . .
C9 C8 C13 121.0(3) yes . . .
C8 C9 C10 119.6(4) yes . . .
C9 C10 C11 119.5(4) yes . . .
C10 C11 C12 121.0(3) yes . . .
C11 C12 C13 120.0(4) yes . . .
C8 C13 C12 118.8(3) yes . . .
C8 C13 C14 118.0(3) yes . . .
C12 C13 C14 123.2(3) yes . . .
O4 C14 C13 121.1(3) yes . . .
O4 C14 C15 118.7(3) yes . . .
C13 C14 C15 120.2(2) yes . . .
C14 C15 C16 109.2(3) yes . . .
C14 C15 C23 111.5(3) yes . . .
C16 C15 C23 104.9(3) yes . . .
C15 C16 C17 129.7(3) yes . . .
C15 C16 C21 110.1(3) yes . . .
C17 C16 C21 120.2(3) yes . . .
C16 C17 C18 119.7(3) yes . . .
C17 C18 C19 118.9(4) yes . . .
C17 C18 C22 121.0(3) yes . . .
C19 C18 C22 120.1(4) yes . . .
C18 C19 C20 122.3(4) yes . . .
C19 C20 C21 118.5(3) yes . . .
N8 C21 C16 110.4(3) yes . . .
N8 C21 C20 129.2(3) yes . . .
C16 C21 C20 120.3(3) yes . . .
N8 C23 C15 105.0(3) yes . . .
N8 C23 C24 111.5(3) yes . . .
C15 C23 C24 113.3(2) yes . . .
C23 C24 C25 109.9(3) yes . . .
O3 C25 O6 123.3(3) yes . . .
O3 C25 C24 111.6(3) yes . . .
O6 C25 C24 125.1(3) yes . . .
O3 C26 C27 106.2(3) yes . . .
C2 C1 H1A 109.470 no . . .
C2 C1 H1B 109.470 no . . .
C2 C1 H1C 109.475 no . . .
H1A C1 H1B 109.474 no . . .
H1A C1 H1C 109.468 no . . .
H1B C1 H1C 109.471 no . . .
C2 C3 H3 119.347 no . . .
C4 C3 H3 119.346 no . . .
C3 C4 H4 120.441 no . . .
C5 C4 H4 120.439 no . . .
C5 C6 H6 120.282 no . . .
C7 C6 H6 120.295 no . . .
C2 C7 H7 119.581 no . . .
C6 C7 H7 119.578 no . . .
C9 C8 H8 119.472 no . . .
C13 C8 H8 119.483 no . . .
C8 C9 H9 120.189 no . . .
C10 C9 H9 120.194 no . . .
C9 C10 H10 120.259 no . . .
C11 C10 H10 120.260 no . . .
C10 C11 H11 119.482 no . . .
C12 C11 H11 119.475 no . . .
C11 C12 H12 120.010 no . . .
C13 C12 H12 120.003 no . . .
C14 C15 H15 110.366 no . . .
C16 C15 H15 110.369 no . . .
C23 C15 H15 110.373 no . . .
C16 C17 H17 120.135 no . . .
C18 C17 H17 120.134 no . . .
C18 C19 H19 118.829 no . . .
C20 C19 H19 118.837 no . . .
C19 C20 H20 120.768 no . . .
C21 C20 H20 120.769 no . . .
C18 C22 H22A 109.468 no . . .
C18 C22 H22B 109.478 no . . .
C18 C22 H22C 109.472 no . . .
H22A C22 H22B 109.469 no . . .
H22A C22 H22C 109.469 no . . .
H22B C22 H22C 109.471 no . . .
N8 C23 H23 108.972 no . . .
C15 C23 H23 108.965 no . . .
C24 C23 H23 108.970 no . . .
C23 C24 H24A 109.687 no . . .
C23 C24 H24B 109.687 no . . .
C25 C24 H24A 109.683 no . . .
C25 C24 H24B 109.680 no . . .
H24A C24 H24B 108.177 no . . .
O3 C26 H26A 110.489 no . . .
O3 C26 H26B 110.491 no . . .
C27 C26 H26A 110.496 no . . .
C27 C26 H26B 110.496 no . . .
H26A C26 H26B 108.671 no . . .
C26 C27 H27A 109.471 no . . .
C26 C27 H27B 109.473 no . . .
C26 C27 H27C 109.468 no . . .
H27A C27 H27B 109.476 no . . .
H27A C27 H27C 109.474 no . . .
H27B C27 H27C 109.465 no . . .

loop_
_geom_bond_atom_site_label_1
_geom_bond_atom_site_label_2
_geom_bond_distance
_geom_bond_publ_flag
_geom_bond_site_symmetry_1
_geom_bond_site_symmetry_2
S1 O2 1.431(3) yes . .
S1 O5 1.433(3) yes . .
S1 N8 1.653(3) yes . .
S1 C5 1.766(4) yes . .
O3 C25 1.339(5) yes . .
O3 C26 1.463(5) yes . .
O4 C14 1.224(3) yes . .
O6 C25 1.211(5) yes . .
N8 C21 1.434(5) yes . .
N8 C23 1.518(5) yes . .
C1 C2 1.505(5) yes . .
C2 C3 1.387(6) yes . .
C2 C7 1.403(5) yes . .
C3 C4 1.382(5) yes . .
C4 C5 1.389(5) yes . .
C5 C6 1.393(5) yes . .
C6 C7 1.375(5) yes . .
C8 C9 1.386(5) yes . .
C8 C13 1.397(5) yes . .
C9 C10 1.401(4) yes . .
C10 C11 1.387(5) yes . .
C11 C12 1.381(5) yes . .
C12 C13 1.405(4) yes . .
C13 C14 1.493(5) yes . .
C14 C15 1.538(5) yes . .
C15 C16 1.514(5) yes . .
C15 C23 1.553(5) yes . .
C16 C17 1.389(5) yes . .
C16 C21 1.408(5) yes . .
C17 C18 1.397(5) yes . .
C18 C19 1.390(5) yes . .
C18 C22 1.509(6) yes . .
C19 C20 1.386(6) yes . .
C20 C21 1.388(5) yes . .
C23 C24 1.523(5) yes . .
C24 C25 1.502(5) yes . .
C26 C27 1.516(6) yes . .
C1 H1A 0.980 no . .
C1 H1B 0.980 no . .
C1 H1C 0.980 no . .
C3 H3 0.950 no . .
C4 H4 0.950 no . .
C6 H6 0.950 no . .
C7 H7 0.950 no . .
C8 H8 0.950 no . .
C9 H9 0.950 no . .
C10 H10 0.950 no . .
C11 H11 0.950 no . .
C12 H12 0.950 no . .
C15 H15 1.000 no . .
C17 H17 0.950 no . .
C19 H19 0.950 no . .
C20 H20 0.950 no . .
C22 H22A 0.980 no . .
C22 H22B 0.980 no . .
C22 H22C 0.980 no . .
C23 H23 1.000 no . .
C24 H24A 0.990 no . .
C24 H24B 0.990 no . .
C26 H26A 0.990 no . .
C26 H26B 0.990 no . .
C27 H27A 0.980 no . .
C27 H27B 0.980 no . .
C27 H27C 0.980 no . .

loop_
_geom_contact_atom_site_label_1
_geom_contact_atom_site_label_2
_geom_contact_distance
_geom_contact_publ_flag
_geom_contact_site_symmetry_1
_geom_contact_site_symmetry_2
S1 C20 3.310(5) no . .
S1 C24 3.433(5) no . .
O2 C6 3.096(5) no . .
O2 C20 2.892(6) no . .
O2 C21 2.956(6) no . .
O4 O6 3.426(5) no . .
O4 C6 3.597(5) no . .
O4 C8 2.788(6) no . .
O4 C16 3.133(5) no . .
O4 C23 2.796(5) no . .
O5 C4 2.875(5) no . .
O5 C23 3.041(6) no . .
O5 C24 3.124(5) no . .
O6 C14 3.041(5) no . .
O6 C15 2.974(5) no . .
O6 C23 2.766(5) no . .
O6 C26 2.661(5) no . .
N8 C6 3.360(4) no . .
N8 C14 3.547(6) no . .
C2 C5 2.779(5) no . .
C3 C6 2.772(5) no . .
C4 C7 2.777(6) no . .
C5 C21 3.560(5) no . .
C5 C23 3.191(5) no . .
C8 C11 2.768(4) no . .
C9 C12 2.789(6) no . .
C10 C13 2.798(6) no . .
C12 C15 3.039(6) no . .
C13 C16 3.411(6) no . .
C14 C17 3.198(5) no . .
C14 C21 3.443(6) no . .
C15 C25 3.113(6) no . .
C16 C19 2.758(5) no . .
C16 C24 3.584(6) no . .
C17 C20 2.808(6) no . .
C18 C21 2.791(6) no . .
C21 C24 3.568(6) no . .
O2 O3 3.519(4) no . 2_676
O2 C19 3.534(6) no . 2_675
O2 C22 3.527(6) no . 1_455
O3 O2 3.519(4) no . 2_676
O3 C10 3.354(5) no . 1_455
O3 C11 3.322(6) no . 1_455
O3 C22 3.533(6) no . 2_776
O4 C7 3.401(5) no . 2_665
O4 C26 3.336(5) no . 2_666
O4 C27 3.222(5) no . 2_666
O5 C11 3.549(5) no . 1_455
O5 C24 3.471(4) no . 2_676
O6 C9 3.489(6) no . 2_766
O6 C10 3.362(5) no . 2_766
C1 C17 3.347(5) no . 2_665
C1 C18 3.545(6) no . 2_665
C2 C4 3.595(7) no . 2_565
C2 C27 3.584(6) no . 2_666
C3 C3 3.390(6) no . 2_565
C3 C26 3.594(6) no . 2_666
C4 C2 3.595(7) no . 2_565
C4 C9 3.594(6) no . 1_455
C7 O4 3.401(5) no . 2_665
C8 C9 3.585(6) no . 2_766
C8 C10 3.385(6) no . 2_766
C9 O6 3.489(6) no . 2_766
C9 C4 3.594(6) no . 1_655
C9 C8 3.585(6) no . 2_766
C10 O3 3.354(5) no . 1_655
C10 O6 3.362(5) no . 2_766
C10 C8 3.385(6) no . 2_766
C10 C25 3.593(7) no . 1_655
C11 O3 3.322(6) no . 1_655
C11 O5 3.549(5) no . 1_655
C17 C1 3.347(5) no . 2_665
C18 C1 3.545(6) no . 2_665
C19 O2 3.534(6) no . 2_675
C22 O2 3.527(6) no . 1_655
C22 O3 3.533(6) no . 2_776
C24 O5 3.471(4) no . 2_676
C25 C10 3.593(7) no . 1_455
C26 O4 3.336(5) no . 2_666
C26 C3 3.594(6) no . 2_666
C27 O4 3.222(5) no . 2_666
C27 C2 3.584(6) no . 2_666
S1 H4 2.8270 no . .
S1 H6 2.8467 no . .
S1 H20 3.0874 no . .
S1 H23 2.7310 no . .
S1 H24B 3.1001 no . .
O2 H6 2.8659 no . .
O2 H20 2.2893 no . .
O3 H24A 2.6733 no . .
O3 H24B 2.4962 no . .
O3 H27A 2.5443 no . .
O3 H27B 2.5933 no . .
O3 H27C 3.2386 no . .
O4 H8 2.4761 no . .
O4 H15 3.1546 no . .
O4 H23 2.3108 no . .
O5 H4 2.4830 no . .
O5 H23 3.0597 no . .
O5 H24B 2.4173 no . .
O6 H15 2.8115 no . .
O6 H23 2.6499 no . .
O6 H24A 2.9706 no . .
O6 H24B 3.0878 no . .
O6 H26A 2.5815 no . .
O6 H26B 2.7049 no . .
N8 H6 3.2321 no . .
N8 H15 3.0881 no . .
N8 H20 2.7967 no . .
N8 H24A 2.7728 no . .
N8 H24B 2.6494 no . .
C1 H3 2.6839 no . .
C1 H7 2.6585 no . .
C2 H4 3.2701 no . .
C2 H6 3.2747 no . .
C3 H1A 3.2102 no . .
C3 H1B 3.0708 no . .
C3 H1C 2.5869 no . .
C3 H7 3.2567 no . .
C4 H6 3.2743 no . .
C4 H23 2.9944 no . .
C5 H3 3.2462 no . .
C5 H7 3.2488 no . .
C5 H23 2.6583 no . .
C6 H4 3.2758 no . .
C6 H23 3.3551 no . .
C7 H1A 2.6760 no . .
C7 H1B 2.8403 no . .
C7 H1C 3.3022 no . .
C7 H3 3.2578 no . .
C8 H10 3.2675 no . .
C8 H12 3.2722 no . .
C9 H11 3.2652 no . .
C10 H8 3.2649 no . .
C10 H12 3.2643 no . .
C11 H9 3.2673 no . .
C12 H8 3.2703 no . .
C12 H10 3.2649 no . .
C12 H15 2.6808 no . .
C12 H17 2.9344 no . .
C13 H9 3.2781 no . .
C13 H11 3.2684 no . .
C13 H15 2.7169 no . .
C13 H17 3.1696 no . .
C14 H8 2.6124 no . .
C14 H12 2.7306 no . .
C14 H17 3.1638 no . .
C14 H23 2.4889 no . .
C15 H12 2.6974 no . .
C15 H17 2.8540 no . .
C15 H24A 2.7043 no . .
C15 H24B 3.4086 no . .
C16 H12 3.2781 no . .
C16 H20 3.2874 no . .
C16 H23 3.0553 no . .
C16 H24A 3.5168 no . .
C17 H12 3.2464 no . .
C17 H15 2.9284 no . .
C17 H19 3.2544 no . .
C17 H22A 2.7753 no . .
C17 H22B 2.7777 no . .
C17 H22C 3.3210 no . .
C18 H20 3.2864 no . .
C19 H17 3.2616 no . .
C19 H22A 3.1324 no . .
C19 H22B 3.1368 no . .
C19 H22C 2.5479 no . .
C20 H6 3.2854 no . .
C21 H6 3.1562 no . .
C21 H15 3.0717 no . .
C21 H17 3.2841 no . .
C21 H19 3.2386 no . .
C21 H23 2.9967 no . .
C21 H24A 3.5836 no . .
C22 H17 2.6924 no . .
C22 H19 2.6473 no . .
C24 H15 2.5480 no . .
C25 H15 2.8976 no . .
C25 H23 2.6037 no . .
C25 H26A 2.6077 no . .
C25 H26B 2.6613 no . .
H1A H3 3.4457 no . .
H1A H7 2.5555 no . .
H1B H3 3.2238 no . .
H1B H7 2.8478 no . .
H1C H3 2.3896 no . .
H1C H7 3.5770 no . .
H3 H4 2.3295 no . .
H4 H23 3.0924 no . .
H6 H7 2.3235 no . .
H6 H20 3.2514 no . .
H8 H9 2.3307 no . .
H9 H10 2.3574 no . .
H10 H11 2.3336 no . .
H11 H12 2.3232 no . .
H12 H15 2.1115 no . .
H12 H17 2.6211 no . .
H15 H17 2.9462 no . .
H15 H23 2.7890 no . .
H15 H24A 2.4059 no . .
H15 H24B 3.5018 no . .
H17 H22A 2.7352 no . .
H17 H22B 2.7386 no . .
H19 H20 2.3299 no . .
H19 H22A 3.3022 no . .
H19 H22B 3.3167 no . .
H19 H22C 2.3161 no . .
H23 H24A 2.8752 no . .
H23 H24B 2.4297 no . .
H26A H27A 2.8668 no . .
H26A H27B 2.3592 no . .
H26A H27C 2.3958 no . .
H26B H27A 2.3941 no . .
H26B H27B 2.8670 no . .
H26B H27C 2.3608 no . .
S1 H22A 3.3150 no . 1_455
S1 H24A 3.4730 no . 2_676
O2 H19 2.8047 no . 2_675
O2 H22A 2.6908 no . 1_455
O2 H22B 3.5946 no . 1_455
O2 H27B 2.8596 no . 2_676
O3 H10 2.7486 no . 1_455
O3 H11 2.6733 no . 1_455
O3 H22B 2.7281 no . 2_776
O4 H1A 3.1880 no . 2_665
O4 H1B 3.4744 no . 2_665
O4 H7 2.4896 no . 2_665
O4 H26B 2.6580 no . 2_666
O4 H27A 3.2100 no . 2_666
O4 H27C 2.7231 no . 2_666
O5 H1B 3.0862 no . 2_565
O5 H17 3.0243 no . 1_455
O5 H22A 3.1021 no . 1_455
O5 H24A 2.5763 no . 2_676
O6 H9 2.9328 no . 2_766
O6 H10 3.3042 no . 1_455
O6 H10 2.6759 no . 2_766
O6 H22B 2.8781 no . 2_776
O6 H26B 2.9758 no . 2_666
N8 H11 3.4136 no . 2_776
N8 H24A 3.5908 no . 2_676
N8 H24B 3.5456 no . 2_676
C1 H4 3.4349 no . 2_565
C1 H17 3.3897 no . 2_665
C1 H22A 3.3185 no . 2_665
C1 H27B 3.2814 no . 2_666
C1 H27C 3.1175 no . 2_666
C2 H4 3.5718 no . 2_565
C2 H26A 3.3664 no . 2_666
C2 H27C 2.8929 no . 2_666
C3 H3 3.5607 no . 2_565
C3 H22C 3.5764 no . 1_445
C3 H26A 2.8385 no . 2_666
C3 H27C 3.3664 no . 2_666
C4 H1B 3.0947 no . 2_565
C4 H26A 3.3864 no . 2_666
C5 H1B 3.5989 no . 2_565
C6 H19 3.3809 no . 2_675
C6 H27C 3.4516 no . 1_554
C7 H7 3.5937 no . 2_665
C7 H8 3.0997 no . 2_665
C7 H27C 3.2694 no . 1_554
C7 H27C 3.1843 no . 2_666
C8 H1B 3.3163 no . 2_665
C8 H4 3.1337 no . 1_655
C8 H7 3.2911 no . 2_665
C8 H10 3.5599 no . 2_766
C8 H27A 3.5425 no . 2_666
C9 H3 3.5126 no . 1_655
C9 H4 2.7902 no . 1_655
C10 H4 3.0548 no . 1_655
C10 H8 3.4773 no . 2_766
C10 H24B 3.3236 no . 1_655
C10 H26B 3.3186 no . 1_655
C11 H8 3.5793 no . 2_766
C11 H24B 3.0100 no . 1_655
C11 H27A 3.4896 no . 1_655
C12 H9 3.3852 no . 2_766
C13 H1B 3.1970 no . 2_665
C13 H9 3.5186 no . 2_766
C14 H1A 3.3903 no . 2_665
C14 H1B 3.3179 no . 2_665
C14 H7 3.3271 no . 2_665
C14 H26B 3.3576 no . 2_666
C16 H1A 3.1912 no . 2_665
C16 H1B 3.5899 no . 2_665
C16 H11 3.5985 no . 2_776
C16 H12 3.0133 no . 2_776
C17 H1A 2.9950 no . 2_665
C17 H1B 3.0182 no . 2_665
C17 H1C 3.4996 no . 2_665
C17 H12 2.9461 no . 2_776
C17 H15 3.2445 no . 2_776
C18 H1A 3.2099 no . 2_665
C18 H1B 3.5093 no . 2_665
C18 H1C 3.3370 no . 2_665
C18 H12 3.4059 no . 2_776
C19 H1A 3.5668 no . 2_665
C19 H27A 3.5007 no . 2_676
C20 H11 3.2076 no . 2_776
C20 H27A 3.0533 no . 2_676
C20 H27B 3.3832 no . 2_676
C21 H1A 3.5957 no . 2_665
C21 H11 3.1190 no . 2_776
C21 H12 3.5108 no . 2_776
C22 H1C 3.5312 no . 1_665
C22 H1C 3.3993 no . 2_665
C22 H3 3.5855 no . 1_665
C22 H26A 3.0988 no . 2_776
C24 H10 3.5485 no . 1_455
C24 H11 3.3639 no . 1_455
C24 H22B 3.4466 no . 2_776
C24 H24A 3.4264 no . 2_676
C24 H24B 3.2785 no . 2_676
C25 H10 2.9247 no . 1_455
C25 H11 3.3504 no . 1_455
C25 H22B 2.6915 no . 2_776
C26 H3 3.5429 no . 2_666
C26 H10 3.0276 no . 1_455
C26 H11 3.5059 no . 1_455
C26 H22B 3.0353 no . 2_776
C27 H1A 3.2243 no . 2_666
C27 H1C 3.5171 no . 2_666
C27 H6 3.2914 no . 1_556
C27 H7 3.2505 no . 1_556
C27 H8 3.4033 no . 2_666
C27 H11 3.5938 no . 1_455
C27 H20 2.9760 no . 2_676
H1A O4 3.1880 no . 2_665
H1A C14 3.3903 no . 2_665
H1A C16 3.1912 no . 2_665
H1A C17 2.9950 no . 2_665
H1A C18 3.2099 no . 2_665
H1A C19 3.5668 no . 2_665
H1A C21 3.5957 no . 2_665
H1A C27 3.2243 no . 2_666
H1A H6 3.3326 no . 2_665
H1A H17 3.2831 no . 2_665
H1A H22A 3.5508 no . 2_665
H1A H27B 2.8613 no . 2_666
H1A H27C 2.7011 no . 2_666
H1B O4 3.4744 no . 2_665
H1B O5 3.0862 no . 2_565
H1B C4 3.0947 no . 2_565
H1B C5 3.5989 no . 2_565
H1B C8 3.3163 no . 2_665
H1B C13 3.1970 no . 2_665
H1B C14 3.3179 no . 2_665
H1B C16 3.5899 no . 2_665
H1B C17 3.0182 no . 2_665
H1B C18 3.5093 no . 2_665
H1B H4 2.6763 no . 2_565
H1B H8 3.3820 no . 2_665
H1B H17 2.8115 no . 2_665
H1B H22A 3.2185 no . 2_665
H1C C17 3.4996 no . 2_665
H1C C18 3.3370 no . 2_665
H1C C22 3.5312 no . 1_445
H1C C22 3.3993 no . 2_665
H1C C27 3.5171 no . 2_666
H1C H17 3.5674 no . 2_665
H1C H22A 2.7053 no . 2_665
H1C H22C 2.6784 no . 1_445
H1C H26A 3.3827 no . 2_666
H1C H27B 3.0224 no . 2_666
H1C H27C 3.2695 no . 2_666
H3 C3 3.5607 no . 2_565
H3 C9 3.5126 no . 1_455
H3 C22 3.5855 no . 1_445
H3 C26 3.5429 no . 2_666
H3 H9 3.0515 no . 1_455
H3 H22B 3.5873 no . 1_445
H3 H22C 2.7565 no . 1_445
H3 H26A 2.6388 no . 2_666
H4 C1 3.4349 no . 2_565
H4 C2 3.5718 no . 2_565
H4 C8 3.1337 no . 1_455
H4 C9 2.7902 no . 1_455
H4 C10 3.0548 no . 1_455
H4 H1B 2.6763 no . 2_565
H4 H8 3.4933 no . 1_455
H4 H9 2.9815 no . 1_455
H4 H10 3.3770 no . 1_455
H4 H26A 3.5580 no . 2_666
H6 C27 3.2914 no . 1_554
H6 H1A 3.3326 no . 2_665
H6 H19 2.9215 no . 2_675
H6 H20 3.5176 no . 2_675
H6 H27A 3.0959 no . 1_554
H6 H27B 3.3007 no . 1_554
H6 H27C 2.9335 no . 1_554
H7 O4 2.4896 no . 2_665
H7 C7 3.5937 no . 2_665
H7 C8 3.2911 no . 2_665
H7 C14 3.3271 no . 2_665
H7 C27 3.2505 no . 1_554
H7 H7 3.3142 no . 2_665
H7 H8 2.5797 no . 2_665
H7 H27A 3.0929 no . 1_554
H7 H27C 2.5435 no . 1_554
H7 H27C 3.3949 no . 2_666
H8 C7 3.0997 no . 2_665
H8 C10 3.4773 no . 2_766
H8 C11 3.5793 no . 2_766
H8 C27 3.4033 no . 2_666
H8 H1B 3.3820 no . 2_665
H8 H4 3.4933 no . 1_655
H8 H7 2.5797 no . 2_665
H8 H10 3.5219 no . 2_766
H8 H27A 2.6894 no . 2_666
H8 H27C 3.3469 no . 2_666
H9 O6 2.9328 no . 2_766
H9 C12 3.3852 no . 2_766
H9 C13 3.5186 no . 2_766
H9 H3 3.0515 no . 1_655
H9 H4 2.9815 no . 1_655
H9 H22B 3.2473 no . 1_545
H9 H22C 3.5639 no . 1_545
H9 H26A 3.2086 no . 2_766
H10 O3 2.7486 no . 1_655
H10 O6 3.3042 no . 1_655
H10 O6 2.6759 no . 2_766
H10 C8 3.5599 no . 2_766
H10 C24 3.5485 no . 1_655
H10 C25 2.9247 no . 1_655
H10 C26 3.0276 no . 1_655
H10 H4 3.3770 no . 1_655
H10 H8 3.5219 no . 2_766
H10 H24B 3.1884 no . 1_655
H10 H26B 2.4835 no . 1_655
H10 H27A 3.4212 no . 1_655
H11 O3 2.6733 no . 1_655
H11 N8 3.4136 no . 2_776
H11 C16 3.5985 no . 2_776
H11 C20 3.2076 no . 2_776
H11 C21 3.1190 no . 2_776
H11 C24 3.3639 no . 1_655
H11 C25 3.3504 no . 1_655
H11 C26 3.5059 no . 1_655
H11 C27 3.5938 no . 1_655
H11 H20 3.4271 no . 2_776
H11 H24B 2.6093 no . 1_655
H11 H26B 3.5803 no . 1_655
H11 H27A 2.9110 no . 1_655
H12 C16 3.0133 no . 2_776
H12 C17 2.9461 no . 2_776
H12 C18 3.4059 no . 2_776
H12 C21 3.5108 no . 2_776
H12 H15 3.2157 no . 2_776
H12 H17 3.1572 no . 2_776
H15 C17 3.2445 no . 2_776
H15 H12 3.2157 no . 2_776
H15 H17 2.8359 no . 2_776
H15 H22B 3.3035 no . 2_776
H17 O5 3.0243 no . 1_655
H17 C1 3.3897 no . 2_665
H17 H1A 3.2831 no . 2_665
H17 H1B 2.8115 no . 2_665
H17 H1C 3.5674 no . 2_665
H17 H12 3.1572 no . 2_776
H17 H15 2.8359 no . 2_776
H17 H24A 3.1734 no . 2_776
H19 O2 2.8047 no . 2_675
H19 C6 3.3809 no . 2_675
H19 H6 2.9215 no . 2_675
H19 H20 3.4118 no . 2_675
H19 H27A 3.3738 no . 2_676
H20 C27 2.9760 no . 2_676
H20 H6 3.5176 no . 2_675
H20 H11 3.4271 no . 2_776
H20 H19 3.4118 no . 2_675
H20 H20 3.2175 no . 2_675
H20 H27A 2.5462 no . 2_676
H20 H27B 2.5344 no . 2_676
H22A S1 3.3150 no . 1_655
H22A O2 2.6908 no . 1_655
H22A O5 3.1021 no . 1_655
H22A C1 3.3185 no . 2_665
H22A H1A 3.5508 no . 2_665
H22A H1B 3.2185 no . 2_665
H22A H1C 2.7053 no . 2_665
H22A H22C 3.4393 no . 2_775
H22A H26A 3.5196 no . 2_776
H22A H27B 3.4656 no . 2_776
H22B O2 3.5946 no . 1_655
H22B O3 2.7281 no . 2_776
H22B O6 2.8781 no . 2_776
H22B C24 3.4466 no . 2_776
H22B C25 2.6915 no . 2_776
H22B C26 3.0353 no . 2_776
H22B H3 3.5873 no . 1_665
H22B H9 3.2473 no . 1_565
H22B H15 3.3035 no . 2_776
H22B H24A 3.1093 no . 2_776
H22B H26A 2.4974 no . 2_776
H22B H27B 3.4724 no . 2_776
H22C C3 3.5764 no . 1_665
H22C H1C 2.6784 no . 1_665
H22C H3 2.7565 no . 1_665
H22C H9 3.5639 no . 1_565
H22C H22A 3.4393 no . 2_775
H22C H26A 2.8894 no . 2_776
H22C H27B 3.5040 no . 2_776
H23 H26B 3.0262 no . 2_666
H24A S1 3.4730 no . 2_676
H24A O5 2.5763 no . 2_676
H24A N8 3.5908 no . 2_676
H24A C24 3.4264 no . 2_676
H24A H17 3.1734 no . 2_776
H24A H22B 3.1093 no . 2_776
H24A H24A 3.3047 no . 2_676
H24A H24B 2.7125 no . 2_676
H24B N8 3.5456 no . 2_676
H24B C10 3.3236 no . 1_455
H24B C11 3.0100 no . 1_455
H24B C24 3.2785 no . 2_676
H24B H10 3.1884 no . 1_455
H24B H11 2.6093 no . 1_455
H24B H24A 2.7125 no . 2_676
H24B H24B 2.9897 no . 2_676
H26A C2 3.3664 no . 2_666
H26A C3 2.8385 no . 2_666
H26A C4 3.3864 no . 2_666
H26A C22 3.0988 no . 2_776
H26A H1C 3.3827 no . 2_666
H26A H3 2.6388 no . 2_666
H26A H4 3.5580 no . 2_666
H26A H9 3.2086 no . 2_766
H26A H22A 3.5196 no . 2_776
H26A H22B 2.4974 no . 2_776
H26A H22C 2.8894 no . 2_776
H26B O4 2.6580 no . 2_666
H26B O6 2.9758 no . 2_666
H26B C10 3.3186 no . 1_455
H26B C14 3.3576 no . 2_666
H26B H10 2.4835 no . 1_455
H26B H11 3.5803 no . 1_455
H26B H23 3.0262 no . 2_666
H27A O4 3.2100 no . 2_666
H27A C8 3.5425 no . 2_666
H27A C11 3.4896 no . 1_455
H27A C19 3.5007 no . 2_676
H27A C20 3.0533 no . 2_676
H27A H6 3.0959 no . 1_556
H27A H7 3.0929 no . 1_556
H27A H8 2.6894 no . 2_666
H27A H10 3.4212 no . 1_455
H27A H11 2.9110 no . 1_455
H27A H19 3.3738 no . 2_676
H27A H20 2.5462 no . 2_676
H27B O2 2.8596 no . 2_676
H27B C1 3.2814 no . 2_666
H27B C20 3.3832 no . 2_676
H27B H1A 2.8613 no . 2_666
H27B H1C 3.0224 no . 2_666
H27B H6 3.3007 no . 1_556
H27B H20 2.5344 no . 2_676
H27B H22A 3.4656 no . 2_776
H27B H22B 3.4724 no . 2_776
H27B H22C 3.5040 no . 2_776
H27C O4 2.7231 no . 2_666
H27C C1 3.1175 no . 2_666
H27C C2 2.8929 no . 2_666
H27C C3 3.3664 no . 2_666
H27C C6 3.4516 no . 1_556
H27C C7 3.2694 no . 1_556
H27C C7 3.1843 no . 2_666
H27C H1A 2.7011 no . 2_666
H27C H1C 3.2695 no . 2_666
H27C H6 2.9335 no . 1_556
H27C H7 2.5435 no . 1_556
H27C H7 3.3949 no . 2_666
H27C H8 3.3469 no . 2_666

loop_
_geom_torsion_atom_site_label_1
_geom_torsion_atom_site_label_2
_geom_torsion_atom_site_label_3
_geom_torsion_atom_site_label_4
_geom_torsion
_geom_torsion_publ_flag
_geom_torsion_site_symmetry_1
_geom_torsion_site_symmetry_2
_geom_torsion_site_symmetry_3
_geom_torsion_site_symmetry_4
O2 S1 N8 C21 -31.6(3) no . . . .
O2 S1 N8 C23 -171.83(16) no . . . .
O2 S1 C5 C4 -133.0(2) no . . . .
O2 S1 C5 C6 46.1(3) no . . . .
O5 S1 N8 C21 -160.83(19) no . . . .
O5 S1 N8 C23 59.0(2) no . . . .
O5 S1 C5 C4 -1.8(3) no . . . .
O5 S1 C5 C6 177.23(19) no . . . .
N8 S1 C5 C4 111.5(3) no . . . .
N8 S1 C5 C6 -69.5(3) no . . . .
C5 S1 N8 C21 85.0(3) no . . . .
C5 S1 N8 C23 -55.2(3) no . . . .
C25 O3 C26 C27 175.82(17) no . . . .
C26 O3 C25 O6 -2.2(3) no . . . .
C26 O3 C25 C24 177.46(16) no . . . .
S1 N8 C21 C16 -150.76(18) no . . . .
S1 N8 C21 C20 33.4(4) no . . . .
S1 N8 C23 C15 151.45(17) no . . . .
S1 N8 C23 C24 -85.5(3) no . . . .
C21 N8 C23 C15 5.9(3) no . . . .
C21 N8 C23 C24 129.0(2) no . . . .
C23 N8 C21 C16 -8.0(3) no . . . .
C23 N8 C21 C20 176.1(3) no . . . .
C1 C2 C3 C4 -179.7(3) no . . . .
C1 C2 C7 C6 178.5(3) no . . . .
C3 C2 C7 C6 -1.5(5) no . . . .
C7 C2 C3 C4 0.3(5) no . . . .
C2 C3 C4 C5 1.2(5) no . . . .
C3 C4 C5 S1 177.5(3) no . . . .
C3 C4 C5 C6 -1.5(5) no . . . .
S1 C5 C6 C7 -178.70(19) no . . . .
C4 C5 C6 C7 0.3(5) no . . . .
C5 C6 C7 C2 1.2(5) no . . . .
C9 C8 C13 C12 0.5(5) no . . . .
C9 C8 C13 C14 -178.9(3) no . . . .
C13 C8 C9 C10 -1.2(5) no . . . .
C8 C9 C10 C11 1.1(5) no . . . .
C9 C10 C11 C12 -0.3(5) no . . . .
C10 C11 C12 C13 -0.3(5) no . . . .
C11 C12 C13 C8 0.3(5) no . . . .
C11 C12 C13 C14 179.6(3) no . . . .
C8 C13 C14 O4 -1.6(5) no . . . .
C8 C13 C14 C15 -178.9(3) no . . . .
C12 C13 C14 O4 179.1(3) no . . . .
C12 C13 C14 C15 1.7(5) no . . . .
O4 C14 C15 C16 -85.0(4) no . . . .
O4 C14 C15 C23 30.4(4) no . . . .
C13 C14 C15 C16 92.4(3) no . . . .
C13 C14 C15 C23 -152.2(3) no . . . .
C14 C15 C16 C17 -61.6(3) no . . . .
C14 C15 C16 C21 116.7(3) no . . . .
C14 C15 C23 N8 -119.9(3) no . . . .
C14 C15 C23 C24 118.2(3) no . . . .
C16 C15 C23 N8 -1.8(3) no . . . .
C16 C15 C23 C24 -123.7(3) no . . . .
C23 C15 C16 C17 178.8(3) no . . . .
C23 C15 C16 C21 -2.9(3) no . . . .
C15 C16 C17 C18 177.1(3) no . . . .
C15 C16 C21 N8 6.8(3) no . . . .
C15 C16 C21 C20 -176.9(2) no . . . .
C17 C16 C21 N8 -174.7(3) no . . . .
C17 C16 C21 C20 1.6(4) no . . . .
C21 C16 C17 C18 -1.1(4) no . . . .
C16 C17 C18 C19 -0.5(4) no . . . .
C16 C17 C18 C22 -179.9(3) no . . . .
C17 C18 C19 C20 1.7(5) no . . . .
C22 C18 C19 C20 -178.9(3) no . . . .
C18 C19 C20 C21 -1.1(5) no . . . .
C19 C20 C21 N8 175.0(3) no . . . .
C19 C20 C21 C16 -0.5(4) no . . . .
N8 C23 C24 C25 171.51(18) no . . . .
C15 C23 C24 C25 -70.3(3) no . . . .
C23 C24 C25 O3 -166.75(19) no . . . .
C23 C24 C25 O6 12.9(4) no . . . .
